data_7001130
loop_
_publ_author_name
'Hearns, Nigel G. R.'
'Cl\'erac, Rodolphe'
'Jennings, Michael'
'Preuss, Kathryn E.'

_publ_section_title
;
 Manipulating the crystal packing of pyDTDA radical ligand coordination
 complexes with Mn(ii) and Ni(ii)
;
_journal_issue 17
_journal_name_full 'Dalton Transactions'
_journal_page_first 3193
_journal_page_last 3203
_journal_paper_doi 10.1039/b817214e
_journal_year 2009
_chemical_formula_moiety 'C7 H3 N4 S2'
_chemical_formula_sum 'C7 H3 N4 S2'
_chemical_formula_weight 207.25
_chemical_name_systematic
;
?
;
_space_group_IT_number 15
_symmetry_cell_setting monoclinic
_symmetry_space_group_name_Hall '-C 2yc'
_symmetry_space_group_name_H-M 'C 1 2/c 1'
_atom_sites_solution_hydrogens geom
_atom_sites_solution_primary direct
_atom_sites_solution_secondary difmap
_audit_creation_method SHELXL-97
_cell_angle_alpha 90.00
_cell_angle_beta 116.1970(10)
_cell_angle_gamma 90.00
_cell_formula_units_Z 8
_cell_length_a 9.00760(10)
_cell_length_b 30.0038(5)
_cell_length_c 6.63060(10)
_cell_measurement_reflns_used 9936
_cell_measurement_temperature 100(2)
_cell_measurement_theta_max 30.52
_cell_measurement_theta_min 2.61
_cell_volume 1607.93(4)
_computing_cell_refinement APEXII
_computing_data_collection APEXII
_computing_data_reduction APEXII
_computing_molecular_graphics 'Bruker SHELXTL'
_computing_publication_material 'Bruker SHELXTL'
_computing_structure_refinement 'Bruker SHELXTL'
_computing_structure_solution 'Bruker SHELXTL'
_diffrn_ambient_temperature 100(2)
_diffrn_measured_fraction_theta_full 0.998
_diffrn_measured_fraction_theta_max 0.998
_diffrn_measurement_device_type 'CCD area detector'
_diffrn_measurement_method 'phi and omega scans'
_diffrn_radiation_monochromator graphite
_diffrn_radiation_source 'fine focussed sealed tube'
_diffrn_radiation_type MoK\a
_diffrn_radiation_wavelength 0.71073
_diffrn_reflns_av_R_equivalents 0.0260
_diffrn_reflns_av_sigmaI/netI 0.0142
_diffrn_reflns_limit_h_max 12
_diffrn_reflns_limit_h_min -12
_diffrn_reflns_limit_k_max 42
_diffrn_reflns_limit_k_min -42
_diffrn_reflns_limit_l_max 9
_diffrn_reflns_limit_l_min -6
_diffrn_reflns_number 16408
_diffrn_reflns_theta_full 30.52
_diffrn_reflns_theta_max 30.52
_diffrn_reflns_theta_min 2.61
_exptl_absorpt_coefficient_mu 0.609
_exptl_absorpt_correction_T_max 1.0
_exptl_absorpt_correction_T_min 0.843931
_exptl_absorpt_correction_type analytical
_exptl_absorpt_process_details sadabs
_exptl_crystal_colour black
_exptl_crystal_density_diffrn 1.712
_exptl_crystal_density_method 'not measured'
_exptl_crystal_description plate
_exptl_crystal_F_000 840
_exptl_crystal_size_max 0.45
_exptl_crystal_size_mid 0.40
_exptl_crystal_size_min 0.15
_refine_diff_density_max 0.556
_refine_diff_density_min -0.263
_refine_diff_density_rms 0.057
_refine_ls_extinction_method none
_refine_ls_goodness_of_fit_ref 1.062
_refine_ls_hydrogen_treatment mixed
_refine_ls_matrix_type full
_refine_ls_number_parameters 126
_refine_ls_number_reflns 2465
_refine_ls_number_restraints 0
_refine_ls_restrained_S_all 1.062
_refine_ls_R_factor_all 0.0259
_refine_ls_R_factor_gt 0.0237
_refine_ls_shift/su_max 0.001
_refine_ls_shift/su_mean 0.000
_refine_ls_structure_factor_coef Fsqd
_refine_ls_weighting_details 'calc w=1/[\s^2^(Fo^2^)+(0.0459P)^2^+0.6708P] where P=(Fo^2^+2Fc^2^)/3'
_refine_ls_weighting_scheme calc
_refine_ls_wR_factor_gt 0.0715
_refine_ls_wR_factor_ref 0.0727
_reflns_number_gt 2250
_reflns_number_total 2465
_reflns_threshold_expression I>2\s(I)
_cod_data_source_file b817214e.txt
_cod_data_source_block 1
_cod_original_sg_symbol_H-M 'C 2/c'
_cod_database_code 7001130

loop_
_symmetry_equiv_pos_as_xyz
'x, y, z'
'-x, y, -z+1/2'
'x+1/2, y+1/2, z'
'-x+1/2, y+1/2, -z+1/2'
'-x, -y, -z'
'x, -y, z-1/2'
'-x+1/2, -y+1/2, -z'
'x+1/2, -y+1/2, z-1/2'

loop_
_atom_site_label
_atom_site_type_symbol
_atom_site_fract_x
_atom_site_fract_y
_atom_site_fract_z
_atom_site_U_iso_or_equiv
_atom_site_adp_type
_atom_site_occupancy
_atom_site_symmetry_multiplicity
_atom_site_calc_flag
_atom_site_refinement_flags
_atom_site_disorder_assembly
_atom_site_disorder_group
S1 S 0.28596(3) 0.199513(8) 0.29477(4) 0.01680(8) Uani 1 1 d . . .
N1 N 0.41310(10) 0.15818(3) 0.41654(14) 0.01586(16) Uani 1 1 d . . .
C1 C 0.56531(12) 0.17112(3) 0.55538(15) 0.01438(17) Uani 1 1 d . . .
S2 S 0.46348(3) 0.249173(8) 0.44306(4) 0.01623(8) Uani 1 1 d . . .
C2 C 0.68774(12) 0.13604(3) 0.67940(15) 0.01438(17) Uani 1 1 d . . .
N2 N 0.61097(10) 0.21440(3) 0.58948(14) 0.01609(16) Uani 1 1 d . . .
N3 N 0.83646(11) 0.14991(3) 0.83403(14) 0.01780(17) Uani 1 1 d . . .
C3 C 0.94479(13) 0.11874(4) 0.95607(18) 0.0202(2) Uani 1 1 d . . .
H3 H 1.0481(19) 0.1297(5) 1.062(2) 0.025(4) Uiso 1 1 d . . .
N4 N 0.69619(13) -0.02504(3) 0.71102(16) 0.0246(2) Uani 1 1 d . . .
C4 C 0.91228(13) 0.07322(4) 0.93152(17) 0.0194(2) Uani 1 1 d . . .
H4 H 0.9919 0.0521 1.0241 0.023 Uiso 1 1 calc R . .
C5 C 0.75827(13) 0.05963(3) 0.76578(16) 0.01620(18) Uani 1 1 d . . .
C6 C 0.64304(12) 0.09111(3) 0.63544(16) 0.01520(18) Uani 1 1 d . . .
H6 H 0.5354(18) 0.0826(5) 0.522(2) 0.023(4) Uiso 1 1 d . . .
C7 C 0.72099(13) 0.01259(4) 0.73288(17) 0.01874(19) Uani 1 1 d . . .

loop_
_atom_site_aniso_label
_atom_site_aniso_U_11
_atom_site_aniso_U_22
_atom_site_aniso_U_33
_atom_site_aniso_U_23
_atom_site_aniso_U_13
_atom_site_aniso_U_12
S1 0.01388(12) 0.01672(13) 0.01896(13) 0.00124(8) 0.00648(10) 0.00116(8)
N1 0.0149(4) 0.0153(4) 0.0170(4) 0.0008(3) 0.0066(3) 0.0001(3)
C1 0.0160(4) 0.0145(4) 0.0138(4) 0.0000(3) 0.0076(3) 0.0003(3)
S2 0.01837(14) 0.01342(13) 0.01549(13) -0.00108(7) 0.00620(10) 0.00178(8)
C2 0.0152(4) 0.0151(4) 0.0136(4) 0.0002(3) 0.0070(3) 0.0003(3)
N2 0.0175(4) 0.0142(4) 0.0146(4) -0.0003(3) 0.0053(3) 0.0005(3)
N3 0.0165(4) 0.0201(4) 0.0165(4) -0.0012(3) 0.0070(3) -0.0020(3)
C3 0.0154(4) 0.0247(5) 0.0177(4) -0.0002(4) 0.0047(4) -0.0011(4)
N4 0.0284(5) 0.0194(4) 0.0231(4) 0.0013(3) 0.0088(4) 0.0026(3)
C4 0.0163(4) 0.0232(5) 0.0165(4) 0.0031(3) 0.0053(4) 0.0028(4)
C5 0.0176(4) 0.0158(4) 0.0156(4) 0.0011(3) 0.0076(3) 0.0014(3)
C6 0.0155(4) 0.0150(4) 0.0146(4) -0.0003(3) 0.0062(4) 0.0000(3)
C7 0.0191(5) 0.0188(5) 0.0160(4) 0.0019(3) 0.0057(4) 0.0034(3)

loop_
_atom_type_symbol
_atom_type_description
_atom_type_scat_dispersion_real
_atom_type_scat_dispersion_imag
_atom_type_scat_source
C C 0.0033 0.0016 'International Tables Vol C Tables 4.2.6.8 and 6.1.1.4'
H H 0.0000 0.0000 'International Tables Vol C Tables 4.2.6.8 and 6.1.1.4'
N N 0.0061 0.0033 'International Tables Vol C Tables 4.2.6.8 and 6.1.1.4'
S S 0.1246 0.1234 'International Tables Vol C Tables 4.2.6.8 and 6.1.1.4'

loop_
_geom_angle_atom_site_label_1
_geom_angle_atom_site_label_2
_geom_angle_atom_site_label_3
_geom_angle
_geom_angle_site_symmetry_1
_geom_angle_site_symmetry_3
_geom_angle_publ_flag
N1 S1 S2 94.86(3) . . ?
C1 N1 S1 113.79(7) . . ?
N1 C1 N2 122.82(9) . . ?
N1 C1 C2 117.67(9) . . ?
N2 C1 C2 119.51(9) . . ?
N2 S2 S1 94.43(3) . . ?
N3 C2 C6 123.72(9) . . ?
N3 C2 C1 116.75(9) . . ?
C6 C2 C1 119.51(9) . . ?
C1 N2 S2 114.06(7) . . ?
C3 N3 C2 117.45(9) . . ?
N3 C3 C4 123.83(10) . . ?
N3 C3 H3 115.1(10) . . ?
C4 C3 H3 121.1(10) . . ?
C3 C4 C5 117.59(10) . . ?
C3 C4 H4 121.2 . . ?
C5 C4 H4 121.2 . . ?
C6 C5 C4 120.08(9) . . ?
C6 C5 C7 120.73(9) . . ?
C4 C5 C7 119.19(9) . . ?
C5 C6 C2 117.30(9) . . ?
C5 C6 H6 121.6(9) . . ?
C2 C6 H6 121.1(9) . . ?
N4 C7 C5 177.96(12) . . ?

loop_
_geom_bond_atom_site_label_1
_geom_bond_atom_site_label_2
_geom_bond_distance
_geom_bond_site_symmetry_2
_geom_bond_publ_flag
S1 N1 1.6387(9) . ?
S1 S2 2.0870(3) . ?
N1 C1 1.3280(12) . ?
C1 N2 1.3509(12) . ?
C1 C2 1.4830(14) . ?
S2 N2 1.6301(9) . ?
C2 N3 1.3440(13) . ?
C2 C6 1.4002(13) . ?
N3 C3 1.3358(14) . ?
C3 C4 1.3914(15) . ?
C3 H3 0.943(16) . ?
N4 C7 1.1478(15) . ?
C4 C5 1.3973(14) . ?
C4 H4 0.9500 . ?
C5 C6 1.3873(14) . ?
C5 C7 1.4447(14) . ?
C6 H6 0.964(15) . ?

loop_
_geom_torsion_atom_site_label_1
_geom_torsion_atom_site_label_2
_geom_torsion_atom_site_label_3
_geom_torsion_atom_site_label_4
_geom_torsion
_geom_torsion_site_symmetry_1
_geom_torsion_site_symmetry_2
_geom_torsion_site_symmetry_3
_geom_torsion_site_symmetry_4
_geom_torsion_publ_flag
S2 S1 N1 C1 1.73(7) . . . . ?
S1 N1 C1 N2 -1.03(12) . . . . ?
S1 N1 C1 C2 177.97(6) . . . . ?
N1 S1 S2 N2 -1.78(4) . . . . ?
N1 C1 C2 N3 -174.11(8) . . . . ?
N2 C1 C2 N3 4.92(13) . . . . ?
N1 C1 C2 C6 4.30(13) . . . . ?
N2 C1 C2 C6 -176.67(8) . . . . ?
N1 C1 N2 S2 -0.69(12) . . . . ?
C2 C1 N2 S2 -179.67(7) . . . . ?
S1 S2 N2 C1 1.56(7) . . . . ?
C6 C2 N3 C3 -2.06(14) . . . . ?
C1 C2 N3 C3 176.28(9) . . . . ?
C2 N3 C3 C4 0.13(15) . . . . ?
N3 C3 C4 C5 1.42(16) . . . . ?
C3 C4 C5 C6 -1.13(15) . . . . ?
C3 C4 C5 C7 179.03(9) . . . . ?
C4 C5 C6 C2 -0.59(14) . . . . ?
C7 C5 C6 C2 179.26(9) . . . . ?
N3 C2 C6 C5 2.28(14) . . . . ?
C1 C2 C6 C5 -176.01(8) . . . . ?
C6 C5 C7 N4 171(3) . . . . ?
C4 C5 C7 N4 -9(3) . . . . ?
